data_2223852
loop_
_publ_author_name
'Meng, Xiu-Jin'
'Zhang, Shu-Hua'
'Yang, Ge-Ge'
'Huang, Xue-Ren'
'Jiang, Yi-Min'

_publ_section_title
;
 Chloridotetrakis(pyridine-4-carbaldehyde-\k<i>N</i>)copper(II)
 chloride
;
_journal_coeditor_code IM2137
_journal_issue 11
_journal_name_full 'Acta Crystallographica Section E'
_journal_page_first m1380
_journal_paper_doi 10.1107/S1600536809041816
_journal_volume 65
_journal_year 2009
_chemical_formula_iupac '[Cu Cl (C6 H5 N O) 4] Cl'
_chemical_formula_moiety 'C24 H20 Cl Cu N4 O4 +, Cl -'
_chemical_formula_sum 'C24 H20 Cl2 Cu N4 O4'
_chemical_formula_weight 562.88
_chemical_name_systematic
;
Chloridotetrakis(pyridine-4-carbaldehyde-\k<i>N</i>)copper(II) chloride
;
_space_group_IT_number 85
_symmetry_cell_setting tetragonal
_symmetry_space_group_name_Hall '-P 4a'
_symmetry_space_group_name_H-M 'P 4/n :2'
_atom_sites_solution_hydrogens geom
_atom_sites_solution_primary direct
_atom_sites_solution_secondary difmap
_audit_creation_method SHELXL-97
_cell_angle_alpha 90.00
_cell_angle_beta 90.00
_cell_angle_gamma 90.00
_cell_formula_units_Z 2
_cell_length_a 10.5035(3)
_cell_length_b 10.5035(3)
_cell_length_c 11.3751(6)
_cell_measurement_reflns_used 1162
_cell_measurement_temperature 296(2)
_cell_measurement_theta_max 25.09
_cell_measurement_theta_min 2.64
_cell_volume 1254.94(8)
_computing_cell_refinement 'SAINT (Bruker, 2004)'
_computing_data_collection 'SMART (Bruker, 2004)'
_computing_data_reduction 'SAINT (Bruker, 2004)'
_computing_molecular_graphics 'SHELXTL (Sheldrick, 2008)'
_computing_publication_material 'SHELXTL (Sheldrick, 2008)'
_computing_structure_refinement 'SHELXL-97 (Sheldrick, 2008)'
_computing_structure_solution 'SHELXS-97 (Sheldrick, 2008)'
_diffrn_ambient_temperature 296(2)
_diffrn_measured_fraction_theta_full 0.999
_diffrn_measured_fraction_theta_max 0.999
_diffrn_measurement_device_type 'Bruker SMART CCD area-detector'
_diffrn_measurement_method 'phi and omega scans'
_diffrn_radiation_monochromator graphite
_diffrn_radiation_source 'fine-focus sealed tube'
_diffrn_radiation_type MoK\a
_diffrn_radiation_wavelength 0.71073
_diffrn_reflns_av_R_equivalents 0.0171
_diffrn_reflns_av_sigmaI/netI 0.0104
_diffrn_reflns_limit_h_max 12
_diffrn_reflns_limit_h_min -12
_diffrn_reflns_limit_k_max 12
_diffrn_reflns_limit_k_min -12
_diffrn_reflns_limit_l_max 13
_diffrn_reflns_limit_l_min -12
_diffrn_reflns_number 9150
_diffrn_reflns_theta_full 25.09
_diffrn_reflns_theta_max 25.09
_diffrn_reflns_theta_min 2.64
_exptl_absorpt_coefficient_mu 1.121
_exptl_absorpt_correction_T_max 0.8246
_exptl_absorpt_correction_T_min 0.6754
_exptl_absorpt_correction_type multi-scan
_exptl_absorpt_process_details '(SADABS; Sheldrick, 1996)'
_exptl_crystal_colour blue
_exptl_crystal_density_diffrn 1.490
_exptl_crystal_density_method 'not measured'
_exptl_crystal_description block
_exptl_crystal_F_000 574
_exptl_crystal_size_max 0.380
_exptl_crystal_size_mid 0.206
_exptl_crystal_size_min 0.179
_refine_diff_density_max 0.563
_refine_diff_density_min -0.478
_refine_ls_extinction_method none
_refine_ls_goodness_of_fit_ref 1.027
_refine_ls_hydrogen_treatment constr
_refine_ls_matrix_type full
_refine_ls_number_parameters 82
_refine_ls_number_reflns 1126
_refine_ls_number_restraints 13
_refine_ls_restrained_S_all 1.077
_refine_ls_R_factor_all 0.0341
_refine_ls_R_factor_gt 0.0334
_refine_ls_shift/su_max 0.000
_refine_ls_shift/su_mean 0.000
_refine_ls_structure_factor_coef Fsqd
_refine_ls_weighting_details 'calc w=1/[\s^2^(Fo^2^)+(0.0910P)^2^+0.4771P] where P=(Fo^2^+2Fc^2^)/3'
_refine_ls_weighting_scheme calc
_refine_ls_wR_factor_gt 0.1119
_refine_ls_wR_factor_ref 0.1135
_reflns_number_gt 1083
_reflns_number_total 1126
_reflns_threshold_expression >2sigma(I)
_cod_data_source_file im2137.cif
_cod_data_source_block I
_cod_depositor_comments
;
The following automatic conversions were performed:
'_symmetry_cell_setting' value 'Tetragonal' changed to 'tetragonal'
according to '/home/saulius/struct/CIF-dictionaries/cif_core.dic'
dictionary named 'cif_core.dic' version 2.4.1 from 2010-06-29.

Automatic conversion script
Id: cif_fix_enum 1527 2010-12-29 10:47:43Z saulius 

The following automatic conversions were performed:

'_symmetry_cell_setting' value 'Tetragonal' changed to 'tetragonal'
according to /home/saulius/struct/CIF-dictionaries/cif_core.dic
dictionary named 'cif_core.dic' version 2.4.1 from 2010-06-29.

Automatic conversion script
Id: cif_fix_values 1715 2011-07-08 13:25:40Z adriana 
;
_cod_original_sg_symbol_H-M 'P 4/n'
_cod_database_code 2223852
_cod_database_fobs_code 2223852

loop_
_symmetry_equiv_pos_as_xyz
'x, y, z'
'-x+1/2, -y+1/2, z'
'-y+1/2, x, z'
'y, -x+1/2, z'
'-x, -y, -z'
'x-1/2, y-1/2, -z'
'y-1/2, -x, -z'
'-y, x-1/2, -z'

loop_
_atom_site_type_symbol
_atom_site_label
_atom_site_fract_x
_atom_site_fract_y
_atom_site_fract_z
_atom_site_U_iso_or_equiv
_atom_site_adp_type
_atom_site_calc_flag
_atom_site_refinement_flags
_atom_site_occupancy
_atom_site_disorder_assembly
_atom_site_disorder_group
Cu Cu1 0.7500 0.7500 0.81702(4) 0.0289(3) Uani d SU 1 . .
Cl Cl1 0.7500 0.7500 1.03833(9) 0.0373(3) Uani d SU 1 . .
C C1 0.8616(2) 0.5010(2) 0.8824(2) 0.0376(5) Uani d . 1 . .
H H1 0.8631 0.5372 0.9570 0.045 Uiso calc R 1 . .
C C2 0.9093(3) 0.3791(2) 0.8675(2) 0.0418(6) Uani d . 1 . .
H H2 0.9404 0.3342 0.9319 0.050 Uiso calc R 1 . .
C C3 0.9109(2) 0.3241(2) 0.7569(2) 0.0342(5) Uani d . 1 . .
C C4 0.8612(3) 0.3938(2) 0.6653(2) 0.0411(6) Uani d . 1 . .
H H4 0.8601 0.3603 0.5896 0.049 Uiso calc R 1 . .
C C5 0.8132(3) 0.5140(3) 0.6867(2) 0.0422(6) Uani d . 1 . .
H H5 0.7790 0.5593 0.6240 0.051 Uiso calc R 1 . .
C C6 0.9662(3) 0.1930(2) 0.7405(3) 0.0466(6) Uani d . 1 . .
H H6 0.9939 0.1428 0.8027 0.056 Uiso calc R 1 . .
N N1 0.81319(18) 0.56845(17) 0.79272(17) 0.0320(4) Uani d . 1 . .
O O1 0.9721(2) 0.1535(2) 0.6224(2) 0.0598(6) Uani d . 1 . .
Cl Cl2 0.7500 0.7500 0.44844(12) 0.0562(4) Uani d S 1 . .

loop_
_atom_site_aniso_label
_atom_site_aniso_U_11
_atom_site_aniso_U_22
_atom_site_aniso_U_33
_atom_site_aniso_U_12
_atom_site_aniso_U_13
_atom_site_aniso_U_23
Cu1 0.0261(3) 0.0261(3) 0.0344(4) 0.000 0.000 0.000
Cl1 0.0410(4) 0.0410(4) 0.0299(5) 0.000 0.000 0.000
C1 0.0418(13) 0.0357(12) 0.0354(11) 0.0033(10) -0.0029(10) -0.0013(9)
C2 0.0487(15) 0.0378(13) 0.0390(13) 0.0075(11) -0.0068(10) 0.0066(10)
C3 0.0288(11) 0.0306(11) 0.0434(12) -0.0011(8) 0.0001(9) 0.0016(9)
C4 0.0485(15) 0.0372(13) 0.0377(11) 0.0062(11) -0.0016(10) -0.0031(10)
C5 0.0527(16) 0.0355(13) 0.0385(13) 0.0079(11) -0.0074(10) 0.0039(9)
C6 0.0514(15) 0.0348(13) 0.0536(15) 0.0105(11) -0.0040(12) -0.0009(11)
N1 0.0314(10) 0.0282(9) 0.0364(9) 0.0000(7) -0.0003(8) 0.0025(8)
O1 0.0654(14) 0.0500(12) 0.0642(13) 0.0141(10) -0.0063(10) -0.0171(10)
Cl2 0.0619(6) 0.0619(6) 0.0448(7) 0.000 0.000 0.000

loop_
_atom_type_symbol
_atom_type_description
_atom_type_scat_dispersion_real
_atom_type_scat_dispersion_imag
_atom_type_scat_source
C C 0.0033 0.0016 'International Tables Vol C Tables 4.2.6.8 and 6.1.1.4'
H H 0.0000 0.0000 'International Tables Vol C Tables 4.2.6.8 and 6.1.1.4'
N N 0.0061 0.0033 'International Tables Vol C Tables 4.2.6.8 and 6.1.1.4'
O O 0.0106 0.0060 'International Tables Vol C Tables 4.2.6.8 and 6.1.1.4'
Cu Cu 0.3201 1.2651 'International Tables Vol C Tables 4.2.6.8 and 6.1.1.4'
Cl Cl 0.1484 0.1585 'International Tables Vol C Tables 4.2.6.8 and 6.1.1.4'

loop_
_geom_angle_atom_site_label_1
_geom_angle_atom_site_label_2
_geom_angle_atom_site_label_3
_geom_angle_site_symmetry_1
_geom_angle_site_symmetry_3
_geom_angle
_geom_angle_publ_flag
N1 Cu1 N1 4_565 . 88.946(16) ?
N1 Cu1 N1 4_565 3_655 164.41(11) ?
N1 Cu1 N1 . 3_655 88.946(16) ?
N1 Cu1 N1 4_565 2_665 88.946(15) ?
N1 Cu1 N1 . 2_665 164.41(11) ?
N1 Cu1 N1 3_655 2_665 88.946(16) ?
N1 Cu1 Cl1 4_565 . 97.79(6) ?
N1 Cu1 Cl1 . . 97.79(6) ?
N1 Cu1 Cl1 3_655 . 97.79(6) ?
N1 Cu1 Cl1 2_665 . 97.79(6) ?
N1 C1 C2 . . 122.2(2) ?
N1 C1 H1 . . 118.9 ?
C2 C1 H1 . . 118.9 ?
C3 C2 C1 . . 120.1(2) ?
C3 C2 H2 . . 120.0 ?
C1 C2 H2 . . 120.0 ?
C4 C3 C2 . . 117.5(2) ?
C4 C3 C6 . . 122.6(2) ?
C2 C3 C6 . . 119.9(2) ?
C3 C4 C5 . . 119.4(2) ?
C3 C4 H4 . . 120.3 ?
C5 C4 H4 . . 120.3 ?
N1 C5 C4 . . 123.4(2) ?
N1 C5 H5 . . 118.3 ?
C4 C5 H5 . . 118.3 ?
O1 C6 C3 . . 113.9(2) ?
O1 C6 H6 . . 123.0 ?
C3 C6 H6 . . 123.0 ?
C5 N1 C1 . . 117.4(2) ?
C5 N1 Cu1 . . 121.56(16) ?
C1 N1 Cu1 . . 120.97(16) ?

loop_
_geom_bond_atom_site_label_1
_geom_bond_atom_site_label_2
_geom_bond_site_symmetry_2
_geom_bond_distance
_geom_bond_publ_flag
Cu1 N1 4_565 2.0380(19) ?
Cu1 N1 . 2.0380(19) ?
Cu1 N1 3_655 2.0380(19) ?
Cu1 N1 2_665 2.0380(19) ?
Cu1 Cl1 . 2.5175(11) ?
C1 N1 . 1.342(3) ?
C1 C2 . 1.385(4) ?
C1 H1 . 0.9300 ?
C2 C3 . 1.384(4) ?
C2 H2 . 0.9300 ?
C3 C4 . 1.377(3) ?
C3 C6 . 1.506(3) ?
C4 C5 . 1.381(4) ?
C4 H4 . 0.9300 ?
C5 N1 . 1.335(3) ?
C5 H5 . 0.9300 ?
C6 O1 . 1.407(4) ?
C6 H6 . 0.9300 ?

loop_
_geom_hbond_atom_site_label_D
_geom_hbond_atom_site_label_H
_geom_hbond_atom_site_label_A
_geom_hbond_site_symmetry_A
_geom_hbond_distance_DH
_geom_hbond_distance_HA
_geom_hbond_distance_DA
_geom_hbond_angle_DHA
C5 H5 Cl2 . 0.93 2.844 3.732(2) 160.1
